data_4034936
loop_
_publ_author_name
'Hao, Tao-Tao'
'Liang, Hao-Ran'
'Ou-Yang, Ying-Han'
'Yin, Chang-Zhen'
'Zheng, Xue-Li'
'Yuan, Mao-Lin'
'Li, Rui-Xiang'
'Fu, Hai-Yan'
'Chen, Hua'

_publ_section_title
;
 Palladium-Catalyzed Domino Reaction for Stereoselective Synthesis of
 Multisubstituted Olefins: Construction of Blue Luminogens.
;
_journal_issue 8
_journal_name_full 'The Journal of organic chemistry'
_journal_page_first 4441
_journal_page_last 4454
_journal_paper_doi 10.1021/acs.joc.8b00150
_journal_volume 83
_journal_year 2018
_chemical_formula_moiety 'C31 H25 Cl'
_chemical_formula_sum 'C31 H25 Cl'
_chemical_formula_weight 432.96
_space_group_crystal_system monoclinic
_space_group_IT_number 14
_space_group_name_Hall '-P 2yn'
_space_group_name_H-M_alt 'P 1 21/n 1'
_atom_sites_solution_hydrogens geom
_atom_sites_solution_primary direct
_audit_creation_date 2017-06-16
_audit_creation_method
;
Olex2 1.2
(compiled 2016.02.19 svn.r3266 for OlexSys, GUI svn.r5155)
;
_cell_angle_alpha 90
_cell_angle_beta 90.2212(17)
_cell_angle_gamma 90
_cell_formula_units_Z 4
_cell_length_a 9.90789(18)
_cell_length_b 19.4213(4)
_cell_length_c 11.7413(2)
_cell_measurement_reflns_used 9670
_cell_measurement_temperature 296.31(10)
_cell_measurement_theta_max 72.2500
_cell_measurement_theta_min 4.3910
_cell_volume 2259.29(7)
_computing_cell_refinement
;
CrysAlisPro, Agilent Technologies,
Version 1.171.37.35 (release 13-08-2014 CrysAlis171 .NET)
(compiled Aug 13 2014,18:06:01)
;
_computing_data_collection
;
CrysAlisPro, Agilent Technologies,
Version 1.171.37.35 (release 13-08-2014 CrysAlis171 .NET)
(compiled Aug 13 2014,18:06:01)
;
_computing_data_reduction
;
CrysAlisPro, Agilent Technologies,
Version 1.171.37.35 (release 13-08-2014 CrysAlis171 .NET)
(compiled Aug 13 2014,18:06:01)
;
_computing_molecular_graphics 'Olex2 (Dolomanov et al., 2009)'
_computing_publication_material 'Olex2 (Dolomanov et al., 2009)'
_computing_structure_refinement 'ShelXL (Sheldrick, 2015)'
_computing_structure_solution 'ShelXT (Sheldrick, 2015)'
_diffrn_ambient_environment air
_diffrn_ambient_temperature 296.31(10)
_diffrn_detector 'CCD plate'
_diffrn_detector_area_resol_mean 15.9595
_diffrn_detector_type EosS2
_diffrn_measured_fraction_theta_full 1.000
_diffrn_measured_fraction_theta_max 0.992
_diffrn_measurement_details
;
#__ type_ start__ end____ width___ exp.time_
  1 omega   23.00   90.00   1.0000    1.0000
omega____ theta____ kappa____ phi______ frames
    -       36.2921 -125.0000    0.0000 67

#__ type_ start__ end____ width___ exp.time_
  2 omega   17.00  105.00   1.0000    1.0000
omega____ theta____ kappa____ phi______ frames
    -       36.2921   38.0000 -150.0000 88

#__ type_ start__ end____ width___ exp.time_
  3 omega   23.00   90.00   1.0000    1.0000
omega____ theta____ kappa____ phi______ frames
    -       36.2921 -125.0000 -180.0000 67

#__ type_ start__ end____ width___ exp.time_
  4 omega   20.00  104.00   1.0000    1.0000
omega____ theta____ kappa____ phi______ frames
    -       36.2921   57.0000   60.0000 84

#__ type_ start__ end____ width___ exp.time_
  5 omega   17.00  105.00   1.0000    1.0000
omega____ theta____ kappa____ phi______ frames
    -       36.2921   38.0000  150.0000 88

#__ type_ start__ end____ width___ exp.time_
  6 omega  -31.00   63.00   1.0000    1.0000
omega____ theta____ kappa____ phi______ frames
    -       36.2921  -77.0000 -150.0000 94

#__ type_ start__ end____ width___ exp.time_
  7 omega   10.00  104.00   1.0000    1.0000
omega____ theta____ kappa____ phi______ frames
    -       36.2921   77.0000 -120.0000 94

#__ type_ start__ end____ width___ exp.time_
  8 omega  -33.00   55.00   1.0000    1.0000
omega____ theta____ kappa____ phi______ frames
    -       36.2921  -38.0000  -90.0000 88

#__ type_ start__ end____ width___ exp.time_
  9 omega   38.00   91.00   1.0000    3.7200
omega____ theta____ kappa____ phi______ frames
    -      108.0000  -30.0000 -150.0000 53

#__ type_ start__ end____ width___ exp.time_
 10 omega   91.00  176.00   1.0000    3.7200
omega____ theta____ kappa____ phi______ frames
    -      108.0000   45.0000  120.0000 85

#__ type_ start__ end____ width___ exp.time_
 11 omega   38.00  116.00   1.0000    3.7200
omega____ theta____ kappa____ phi______ frames
    -      108.0000 -111.0000 -150.0000 78

#__ type_ start__ end____ width___ exp.time_
 12 omega   41.00  126.00   1.0000    3.7200
omega____ theta____ kappa____ phi______ frames
    -      108.0000  -61.0000   30.0000 85

#__ type_ start__ end____ width___ exp.time_
 13 omega   40.00   98.00   1.0000    3.7200
omega____ theta____ kappa____ phi______ frames
    -      108.0000  -45.0000  150.0000 58

#__ type_ start__ end____ width___ exp.time_
 14 omega   39.00  109.00   1.0000    3.7200
omega____ theta____ kappa____ phi______ frames
    -      108.0000  -94.0000   90.0000 70

#__ type_ start__ end____ width___ exp.time_
 15 omega   38.00   91.00   1.0000    3.7200
omega____ theta____ kappa____ phi______ frames
    -      108.0000  -30.0000    0.0000 53

#__ type_ start__ end____ width___ exp.time_
 16 omega   38.00  116.00   1.0000    3.7200
omega____ theta____ kappa____ phi______ frames
    -      108.0000 -111.0000    0.0000 78

#__ type_ start__ end____ width___ exp.time_
 17 omega   39.00  109.00   1.0000    3.7200
omega____ theta____ kappa____ phi______ frames
    -      108.0000  -94.0000   30.0000 70

#__ type_ start__ end____ width___ exp.time_
 18 omega   38.00   91.00   1.0000    3.7200
omega____ theta____ kappa____ phi______ frames
    -      108.0000  -30.0000  -30.0000 53

#__ type_ start__ end____ width___ exp.time_
 19 omega   38.00   91.00   1.0000    3.7200
omega____ theta____ kappa____ phi______ frames
    -      108.0000  -30.0000  -60.0000 53

#__ type_ start__ end____ width___ exp.time_
 20 omega   38.00   91.00   1.0000    3.7200
omega____ theta____ kappa____ phi______ frames
    -      108.0000  -30.0000   90.0000 53

#__ type_ start__ end____ width___ exp.time_
 21 omega   88.00  178.00   1.0000    3.7200
omega____ theta____ kappa____ phi______ frames
    -      108.0000   33.0000  -46.2972 90

#__ type_ start__ end____ width___ exp.time_
 22 omega   39.00  109.00   1.0000    3.7200
omega____ theta____ kappa____ phi______ frames
    -      108.0000  -94.0000 -150.0000 70

#__ type_ start__ end____ width___ exp.time_
 23 omega   40.00  135.00   1.0000    3.7200
omega____ theta____ kappa____ phi______ frames
    -      108.0000  -77.0000 -120.0000 95

#__ type_ start__ end____ width___ exp.time_
 24 omega   37.00  146.00   1.0000    3.7200
omega____ theta____ kappa____ phi______ frames
    -      108.0000  -15.0000  120.0000 109

#__ type_ start__ end____ width___ exp.time_
 25 omega   20.00  104.00   1.0000    1.0000
omega____ theta____ kappa____ phi______ frames
    -       36.2921   57.0000  -30.0000 84

#__ type_ start__ end____ width___ exp.time_
 26 omega   10.00  104.00   1.0000    1.0000
omega____ theta____ kappa____ phi______ frames
    -       36.2921   77.0000    0.0000 94

#__ type_ start__ end____ width___ exp.time_
 27 omega  -33.00   55.00   1.0000    1.0000
omega____ theta____ kappa____ phi______ frames
    -       36.2921  -38.0000   30.0000 88

#__ type_ start__ end____ width___ exp.time_
 28 omega  -33.00   55.00   1.0000    1.0000
omega____ theta____ kappa____ phi______ frames
    -       36.2921  -38.0000   90.0000 88

#__ type_ start__ end____ width___ exp.time_
 29 omega    0.00   26.00   1.0000    1.0000
omega____ theta____ kappa____ phi______ frames
    -       36.2921   94.0000 -124.8471 26

#__ type_ start__ end____ width___ exp.time_
 30 omega    1.00   75.00   1.0000    1.0000
omega____ theta____ kappa____ phi______ frames
    -       36.2921  -99.0000   30.0000 74

#__ type_ start__ end____ width___ exp.time_
 31 omega   10.00  104.00   1.0000    1.0000
omega____ theta____ kappa____ phi______ frames
    -       36.2921   77.0000  150.0000 94

#__ type_ start__ end____ width___ exp.time_
 32 omega   70.00  125.00   1.0000    3.7200
omega____ theta____ kappa____ phi______ frames
    -      108.0000   15.0000 -120.0000 55
;
_diffrn_measurement_device 'four-circle diffractometer'
_diffrn_measurement_device_type 'New Gemini, Dual, Cu at zero, EosS2'
_diffrn_measurement_method '\w scans'
_diffrn_orient_matrix_UB_11 -0.0597515000
_diffrn_orient_matrix_UB_12 -0.0653920000
_diffrn_orient_matrix_UB_13 0.0543848000
_diffrn_orient_matrix_UB_21 0.0099829000
_diffrn_orient_matrix_UB_22 -0.0375035000
_diffrn_orient_matrix_UB_23 -0.1152591000
_diffrn_orient_matrix_UB_31 0.1432464000
_diffrn_orient_matrix_UB_32 -0.0246055000
_diffrn_orient_matrix_UB_33 0.0312443000
_diffrn_radiation_monochromator graphite
_diffrn_radiation_probe x-ray
_diffrn_radiation_type CuK\a
_diffrn_radiation_wavelength 1.54184
_diffrn_reflns_av_R_equivalents 0.0398
_diffrn_reflns_av_unetI/netI 0.0196
_diffrn_reflns_Laue_measured_fraction_full 1.000
_diffrn_reflns_Laue_measured_fraction_max 0.992
_diffrn_reflns_limit_h_max 12
_diffrn_reflns_limit_h_min -9
_diffrn_reflns_limit_k_max 22
_diffrn_reflns_limit_k_min -24
_diffrn_reflns_limit_l_max 14
_diffrn_reflns_limit_l_min -14
_diffrn_reflns_number 24879
_diffrn_reflns_point_group_measured_fraction_full 1.000
_diffrn_reflns_point_group_measured_fraction_max 0.992
_diffrn_reflns_theta_full 67.684
_diffrn_reflns_theta_max 72.733
_diffrn_reflns_theta_min 4.400
_diffrn_source 'Enhance (Cu) X-ray Source'
_exptl_absorpt_coefficient_mu 1.601
_exptl_absorpt_correction_T_max 1.00000
_exptl_absorpt_correction_T_min 0.64754
_exptl_absorpt_correction_type multi-scan
_exptl_absorpt_process_details
;
CrysAlisPro, Agilent Technologies,
Version 1.171.37.35 (release 13-08-2014 CrysAlis171 .NET)
(compiled Aug 13 2014,18:06:01)
Empirical absorption correction using spherical harmonics,
 implemented in SCALE3 ABSPACK scaling algorithm.
;
_exptl_crystal_colour 'clear light colourless'
_exptl_crystal_colour_lustre clear
_exptl_crystal_colour_modifier light
_exptl_crystal_colour_primary colourless
_exptl_crystal_density_diffrn 1.273
_exptl_crystal_description block
_exptl_crystal_F_000 912
_exptl_crystal_size_max 0.65
_exptl_crystal_size_mid 0.45
_exptl_crystal_size_min 0.4
_refine_diff_density_max 1.117
_refine_diff_density_min -0.570
_refine_diff_density_rms 0.065
_refine_ls_extinction_method none
_refine_ls_goodness_of_fit_ref 1.044
_refine_ls_hydrogen_treatment constr
_refine_ls_matrix_type full
_refine_ls_number_parameters 289
_refine_ls_number_reflns 4456
_refine_ls_number_restraints 0
_refine_ls_restrained_S_all 1.044
_refine_ls_R_factor_all 0.0738
_refine_ls_R_factor_gt 0.0706
_refine_ls_shift/su_max 0.000
_refine_ls_shift/su_mean 0.000
_refine_ls_structure_factor_coef Fsqd
_refine_ls_weighting_details 'w=1/[\s^2^(Fo^2^)+(0.1252P)^2^+1.1996P] where P=(Fo^2^+2Fc^2^)/3'
_refine_ls_weighting_scheme calc
_refine_ls_wR_factor_gt 0.2044
_refine_ls_wR_factor_ref 0.2083
_reflns_Friedel_coverage 0.000
_reflns_number_gt 4075
_reflns_number_total 4456
_reflns_threshold_expression 'I > 2\s(I)'
_cod_data_source_file jo8b00150_si_002.cif
_cod_data_source_block ch-htt-1111_cmpd_5v
_cod_original_cell_volume 2259.29(8)
_cod_database_code 4034936
_shelx_space_group_comment
;
The symmetry employed for this shelxl refinement is uniquely defined
by the following loop, which should always be used as a source of
symmetry information in preference to the above space-group names.
They are only intended as comments.
;
_reflns_odcompleteness_completeness 99.95
_reflns_odcompleteness_iscentric 1
_reflns_odcompleteness_theta 66.97
_olex2_refinement_description
;
1. Fixed Uiso
 At 1.2 times of:
  All C(H) groups, All C(H,H) groups
2.a Ternary CH refined with riding coordinates:
 C009(H009), C00A(H00A), C00G(H00G), C00I(H00I)
2.b Secondary CH2 refined with riding coordinates:
 C00N(H00B,H00N), C00P(H00P,H00Q), C00R(H00R,H00S)
2.c Aromatic/amide H refined with riding coordinates:
 C00C(H00C), C00D(H00D), C00E(H00E), C00F(H00F), C00H(H00H), C00J(H00J),
 C00K(H00K), C00L(H00L), C00M(H00M), C00O(H00O), C00S(H00T), C00T(H00U),
 C00U(H00V), C00V(H00W), C00W(H00X)
;
_shelx_shelxl_version_number 2014/7
_olex2_date_sample_data_collection 2017-06-15
_olex2_submission_special_instructions 'No special instructions were received'

loop_
_space_group_symop_operation_xyz
'x, y, z'
'-x+1/2, y+1/2, -z+1/2'
'-x, -y, -z'
'x-1/2, -y-1/2, z-1/2'

loop_
_atom_site_label
_atom_site_type_symbol
_atom_site_fract_x
_atom_site_fract_y
_atom_site_fract_z
_atom_site_U_iso_or_equiv
_atom_site_adp_type
_atom_site_occupancy
_atom_site_site_symmetry_order
_atom_site_calc_flag
_atom_site_refinement_flags_posn
Cl00 Cl 1.00174(9) 0.32235(6) 1.07145(7) 0.0860(3) Uani 1 1 d .
C002 C 0.6926(2) 0.36118(11) 0.79547(18) 0.0412(5) Uani 1 1 d .
C003 C 0.5317(2) 0.37851(11) 0.49403(18) 0.0402(5) Uani 1 1 d .
C004 C 0.5272(2) 0.35703(11) 0.28920(19) 0.0421(5) Uani 1 1 d .
C005 C 0.4520(2) 0.39345(12) 0.74609(18) 0.0424(5) Uani 1 1 d .
C006 C 0.5899(2) 0.37457(11) 0.70465(19) 0.0410(5) Uani 1 1 d .
C007 C 0.5939(2) 0.35510(11) 0.39648(19) 0.0402(5) Uani 1 1 d .
C008 C 0.6200(2) 0.36703(11) 0.59383(18) 0.0397(5) Uani 1 1 d .
C009 C 0.7350(2) 0.32952(11) 0.41938(18) 0.0397(5) Uani 1 1 d .
H009 H 0.7449 0.2808 0.3993 0.048 Uiso 1 1 calc R
C00A C 0.7552(2) 0.34169(12) 0.54953(18) 0.0413(5) Uani 1 1 d .
H00A H 0.7821 0.2990 0.5878 0.050 Uiso 1 1 calc R
C00B C 0.3960(2) 0.38607(12) 0.2836(2) 0.0443(5) Uani 1 1 d .
C00C C 0.7378(2) 0.29533(12) 0.81919(19) 0.0464(5) Uani 1 1 d .
H00C H 0.7047 0.2586 0.7767 0.056 Uiso 1 1 calc R
C00D C 0.3383(2) 0.41365(13) 0.3845(2) 0.0478(5) Uani 1 1 d .
H00D H 0.2541 0.4347 0.3804 0.057 Uiso 1 1 calc R
C00E C 0.5854(3) 0.33116(13) 0.1874(2) 0.0500(6) Uani 1 1 d .
H00E H 0.6711 0.3117 0.1894 0.060 Uiso 1 1 calc R
C00F C 0.4027(2) 0.41000(13) 0.4865(2) 0.0460(5) Uani 1 1 d .
H00F H 0.3624 0.4281 0.5513 0.055 Uiso 1 1 calc R
C00G C 0.8472(2) 0.37404(13) 0.3659(2) 0.0469(5) Uani 1 1 d .
H00G H 0.8340 0.3847 0.2851 0.056 Uiso 1 1 calc R
C00H C 0.3491(3) 0.34488(14) 0.7448(2) 0.0506(6) Uani 1 1 d .
H00H H 0.3671 0.3002 0.7207 0.061 Uiso 1 1 calc R
C00I C 0.8714(2) 0.39517(13) 0.5527(2) 0.0482(5) Uani 1 1 d .
H00I H 0.8758 0.4227 0.6226 0.058 Uiso 1 1 calc R
C00J C 0.4223(3) 0.45874(13) 0.7855(2) 0.0555(6) Uani 1 1 d .
H00J H 0.4902 0.4917 0.7893 0.067 Uiso 1 1 calc R
C00K C 0.3270(3) 0.38754(14) 0.1783(2) 0.0536(6) Uani 1 1 d .
H00K H 0.2401 0.4056 0.1744 0.064 Uiso 1 1 calc R
C00L C 0.8314(3) 0.28285(14) 0.9048(2) 0.0535(6) Uani 1 1 d .
H00L H 0.8597 0.2382 0.9206 0.064 Uiso 1 1 calc R
C00M C 0.7445(3) 0.41506(14) 0.8610(2) 0.0548(6) Uani 1 1 d .
H00M H 0.7148 0.4598 0.8477 0.066 Uiso 1 1 calc R
C00N C 0.8468(3) 0.43665(13) 0.4448(2) 0.0512(6) Uani 1 1 d .
H00B H 0.9194 0.4687 0.4285 0.061 Uiso 1 1 calc R
H00N H 0.7608 0.4605 0.4452 0.061 Uiso 1 1 calc R
C00O C 0.8396(3) 0.40309(16) 0.9454(2) 0.0601(7) Uani 1 1 d .
H00O H 0.8744 0.4395 0.9878 0.072 Uiso 1 1 calc R
C00P C 1.0022(3) 0.35741(16) 0.5230(2) 0.0570(6) Uani 1 1 d .
H00P H 1.0126 0.3159 0.5682 0.068 Uiso 1 1 calc R
H00Q H 1.0803 0.3868 0.5348 0.068 Uiso 1 1 calc R
C00Q C 0.8815(3) 0.33721(16) 0.9658(2) 0.0542(6) Uani 1 1 d .
C00R C 0.9827(3) 0.33999(16) 0.3948(2) 0.0570(6) Uani 1 1 d .
H00R H 1.0550 0.3591 0.3493 0.068 Uiso 1 1 calc R
H00S H 0.9789 0.2906 0.3828 0.068 Uiso 1 1 calc R
C00S C 0.2203(3) 0.36228(17) 0.7790(2) 0.0609(7) Uani 1 1 d .
H00T H 0.1523 0.3293 0.7776 0.073 Uiso 1 1 calc R
C00T C 0.5164(3) 0.33460(16) 0.0862(2) 0.0605(7) Uani 1 1 d .
H00U H 0.5562 0.3182 0.0200 0.073 Uiso 1 1 calc R
C00U C 0.3865(3) 0.36262(16) 0.0818(2) 0.0625(7) Uani 1 1 d .
H00V H 0.3403 0.3643 0.0127 0.075 Uiso 1 1 calc R
C00V C 0.1921(3) 0.42758(18) 0.8147(3) 0.0680(8) Uani 1 1 d .
H00W H 0.1048 0.4394 0.8359 0.082 Uiso 1 1 calc R
C00W C 0.2932(3) 0.47566(16) 0.8192(3) 0.0685(8) Uani 1 1 d .
H00X H 0.2748 0.5199 0.8452 0.082 Uiso 1 1 calc R

loop_
_atom_site_aniso_label
_atom_site_aniso_U_11
_atom_site_aniso_U_22
_atom_site_aniso_U_33
_atom_site_aniso_U_23
_atom_site_aniso_U_13
_atom_site_aniso_U_12
Cl00 0.0721(5) 0.1242(8) 0.0613(5) 0.0009(4) -0.0254(4) 0.0081(5)
C002 0.0423(11) 0.0489(12) 0.0323(10) -0.0015(8) 0.0043(8) 0.0003(9)
C003 0.0389(11) 0.0451(11) 0.0366(10) -0.0001(8) 0.0009(8) -0.0012(8)
C004 0.0441(12) 0.0452(11) 0.0370(11) 0.0022(8) -0.0023(9) -0.0083(9)
C005 0.0453(12) 0.0502(12) 0.0318(10) 0.0036(8) 0.0023(8) 0.0022(9)
C006 0.0432(11) 0.0429(11) 0.0368(10) -0.0008(8) 0.0016(9) 0.0008(9)
C007 0.0394(11) 0.0448(11) 0.0363(11) -0.0016(8) -0.0001(8) -0.0042(8)
C008 0.0395(11) 0.0422(10) 0.0372(11) -0.0017(8) -0.0001(8) 0.0003(8)
C009 0.0395(11) 0.0452(11) 0.0345(10) -0.0049(8) 0.0000(8) 0.0018(8)
C00A 0.0422(12) 0.0482(11) 0.0334(10) -0.0014(8) -0.0019(8) 0.0044(9)
C00B 0.0450(12) 0.0460(11) 0.0419(11) 0.0058(9) -0.0057(9) -0.0093(9)
C00C 0.0497(12) 0.0484(12) 0.0410(11) -0.0020(9) 0.0002(9) 0.0005(10)
C00D 0.0370(11) 0.0559(13) 0.0505(13) 0.0080(10) -0.0022(9) 0.0022(9)
C00E 0.0533(13) 0.0579(13) 0.0389(12) -0.0030(10) -0.0021(10) -0.0067(10)
C00F 0.0428(12) 0.0547(13) 0.0406(11) 0.0002(9) 0.0029(9) 0.0049(9)
C00G 0.0428(12) 0.0610(13) 0.0371(11) -0.0016(10) 0.0030(9) -0.0018(10)
C00H 0.0498(13) 0.0566(13) 0.0454(13) 0.0001(10) -0.0021(10) -0.0016(10)
C00I 0.0438(12) 0.0589(13) 0.0419(12) -0.0100(10) -0.0027(9) -0.0023(10)
C00J 0.0561(14) 0.0507(13) 0.0600(15) -0.0007(11) 0.0124(12) 0.0018(11)
C00K 0.0511(14) 0.0582(14) 0.0513(14) 0.0087(11) -0.0137(11) -0.0091(11)
C00L 0.0554(14) 0.0580(14) 0.0470(13) 0.0021(11) -0.0039(10) 0.0090(11)
C00M 0.0652(16) 0.0507(13) 0.0484(13) -0.0067(10) -0.0066(11) 0.0038(11)
C00N 0.0470(13) 0.0513(13) 0.0553(14) -0.0020(10) 0.0004(10) -0.0070(10)
C00O 0.0620(16) 0.0705(17) 0.0479(14) -0.0154(12) -0.0064(12) -0.0059(13)
C00P 0.0374(12) 0.0778(17) 0.0559(15) -0.0033(13) -0.0037(10) 0.0002(11)
C00Q 0.0443(13) 0.0780(17) 0.0402(12) -0.0003(11) 0.0004(10) 0.0051(11)
C00R 0.0389(12) 0.0782(17) 0.0541(14) -0.0105(12) 0.0045(10) 0.0021(11)
C00S 0.0439(13) 0.0851(19) 0.0536(15) 0.0078(13) -0.0013(11) -0.0080(12)
C00T 0.0725(18) 0.0732(17) 0.0357(12) -0.0045(11) -0.0018(11) -0.0112(14)
C00U 0.0717(18) 0.0755(18) 0.0400(13) 0.0054(12) -0.0161(12) -0.0126(14)
C00V 0.0491(15) 0.095(2) 0.0599(16) 0.0110(15) 0.0105(12) 0.0170(14)
C00W 0.0714(19) 0.0651(17) 0.0690(18) -0.0009(14) 0.0192(15) 0.0195(14)

loop_
_atom_type_symbol
_atom_type_description
_atom_type_scat_dispersion_real
_atom_type_scat_dispersion_imag
_atom_type_scat_source
C C 0.0181 0.0091 'International Tables Vol C Tables 4.2.6.8 and 6.1.1.4'
H H 0.0000 0.0000 'International Tables Vol C Tables 4.2.6.8 and 6.1.1.4'
Cl Cl 0.3639 0.7018 'International Tables Vol C Tables 4.2.6.8 and 6.1.1.4'

loop_
_geom_angle_atom_site_label_1
_geom_angle_atom_site_label_2
_geom_angle_atom_site_label_3
_geom_angle
C00C C002 C006 121.6(2)
C00C C002 C00M 117.6(2)
C00M C002 C006 120.8(2)
C007 C003 C008 110.11(19)
C007 C003 C00F 119.7(2)
C00F C003 C008 130.2(2)
C007 C004 C00E 123.2(2)
C00B C004 C007 118.3(2)
C00B C004 C00E 118.4(2)
C00H C005 C006 120.0(2)
C00J C005 C006 121.9(2)
C00J C005 C00H 118.0(2)
C002 C006 C005 115.50(18)
C008 C006 C002 121.3(2)
C008 C006 C005 123.2(2)
C003 C007 C004 121.3(2)
C003 C007 C009 112.19(19)
C004 C007 C009 126.5(2)
C003 C008 C00A 107.29(17)
C006 C008 C003 128.3(2)
C006 C008 C00A 124.4(2)
C007 C009 H009 111.7
C007 C009 C00A 103.92(17)
C007 C009 C00G 114.32(19)
C00A C009 H009 111.7
C00G C009 H009 111.7
C00G C009 C00A 102.91(18)
C008 C00A C009 105.92(17)
C008 C00A H00A 110.8
C008 C00A C00I 115.47(19)
C009 C00A H00A 110.8
C00I C00A C009 102.58(18)
C00I C00A H00A 110.8
C004 C00B C00D 118.9(2)
C00K C00B C004 119.3(2)
C00K C00B C00D 121.8(2)
C002 C00C H00C 119.2
C002 C00C C00L 121.5(2)
C00L C00C H00C 119.2
C00B C00D H00D 119.1
C00F C00D C00B 121.7(2)
C00F C00D H00D 119.1
C004 C00E H00E 119.7
C00T C00E C004 120.6(3)
C00T C00E H00E 119.7
C003 C00F H00F 120.1
C00D C00F C003 119.9(2)
C00D C00F H00F 120.1
C009 C00G H00G 114.7
C00N C00G C009 101.31(18)
C00N C00G H00G 114.7
C00N C00G C00R 102.3(2)
C00R C00G C009 107.5(2)
C00R C00G H00G 114.7
C005 C00H H00H 119.7
C00S C00H C005 120.6(3)
C00S C00H H00H 119.7
C00A C00I H00I 114.6
C00N C00I C00A 102.61(18)
C00N C00I H00I 114.6
C00N C00I C00P 101.4(2)
C00P C00I C00A 107.6(2)
C00P C00I H00I 114.6
C005 C00J H00J 119.6
C00W C00J C005 120.9(3)
C00W C00J H00J 119.6
C00B C00K H00K 119.7
C00U C00K C00B 120.6(3)
C00U C00K H00K 119.7
C00C C00L H00L 120.5
C00Q C00L C00C 119.0(2)
C00Q C00L H00L 120.5
C002 C00M H00M 119.4
C00O C00M C002 121.2(2)
C00O C00M H00M 119.4
C00G C00N H00B 112.8
C00G C00N H00N 112.8
C00I C00N C00G 94.72(19)
C00I C00N H00B 112.8
C00I C00N H00N 112.8
H00B C00N H00N 110.2
C00M C00O H00O 120.4
C00Q C00O C00M 119.2(2)
C00Q C00O H00O 120.4
C00I C00P H00P 111.2
C00I C00P H00Q 111.2
C00I C00P C00R 102.8(2)
H00P C00P H00Q 109.1
C00R C00P H00P 111.2
C00R C00P H00Q 111.2
C00L C00Q Cl00 119.4(2)
C00O C00Q Cl00 119.1(2)
C00O C00Q C00L 121.5(2)
C00G C00R C00P 103.1(2)
C00G C00R H00R 111.1
C00G C00R H00S 111.1
C00P C00R H00R 111.1
C00P C00R H00S 111.1
H00R C00R H00S 109.1
C00H C00S H00T 119.8
C00V C00S C00H 120.5(3)
C00V C00S H00T 119.8
C00E C00T H00U 119.7
C00E C00T C00U 120.5(3)
C00U C00T H00U 119.7
C00K C00U C00T 120.4(2)
C00K C00U H00V 119.8
C00T C00U H00V 119.8
C00S C00V H00W 120.2
C00S C00V C00W 119.6(3)
C00W C00V H00W 120.2
C00J C00W H00X 119.8
C00V C00W C00J 120.3(3)
C00V C00W H00X 119.8

loop_
_geom_bond_atom_site_label_1
_geom_bond_atom_site_label_2
_geom_bond_distance
Cl00 C00Q 1.741(3)
C002 C006 1.494(3)
C002 C00C 1.383(3)
C002 C00M 1.396(3)
C003 C007 1.380(3)
C003 C008 1.476(3)
C003 C00F 1.419(3)
C004 C007 1.421(3)
C004 C00B 1.418(3)
C004 C00E 1.421(3)
C005 C006 1.498(3)
C005 C00H 1.389(3)
C005 C00J 1.382(3)
C006 C008 1.344(3)
C007 C009 1.506(3)
C008 C00A 1.521(3)
C009 H009 0.9800
C009 C00A 1.559(3)
C009 C00G 1.544(3)
C00A H00A 0.9800
C00A C00I 1.551(3)
C00B C00D 1.422(3)
C00B C00K 1.412(3)
C00C H00C 0.9300
C00C C00L 1.386(3)
C00D H00D 0.9300
C00D C00F 1.357(3)
C00E H00E 0.9300
C00E C00T 1.370(4)
C00F H00F 0.9300
C00G H00G 0.9800
C00G C00N 1.528(3)
C00G C00R 1.533(4)
C00H H00H 0.9300
C00H C00S 1.381(4)
C00I H00I 0.9800
C00I C00N 1.521(4)
C00I C00P 1.531(3)
C00J H00J 0.9300
C00J C00W 1.380(4)
C00K H00K 0.9300
C00K C00U 1.368(4)
C00L H00L 0.9300
C00L C00Q 1.368(4)
C00M H00M 0.9300
C00M C00O 1.384(4)
C00N H00B 0.9700
C00N H00N 0.9700
C00O H00O 0.9300
C00O C00Q 1.366(4)
C00P H00P 0.9700
C00P H00Q 0.9700
C00P C00R 1.554(4)
C00R H00R 0.9700
C00R H00S 0.9700
C00S H00T 0.9300
C00S C00V 1.365(5)
C00T H00U 0.9300
C00T C00U 1.398(5)
C00U H00V 0.9300
C00V H00W 0.9300
C00V C00W 1.370(5)
C00W H00X 0.9300

loop_
_geom_torsion_atom_site_label_1
_geom_torsion_atom_site_label_2
_geom_torsion_atom_site_label_3
_geom_torsion_atom_site_label_4
_geom_torsion
C002 C006 C008 C003 -179.5(2)
C002 C006 C008 C00A 2.9(3)
C002 C00C C00L C00Q -1.1(4)
C002 C00M C00O C00Q -0.9(4)
C003 C007 C009 C00A -1.0(2)
C003 C007 C009 C00G -112.4(2)
C003 C008 C00A C009 -7.5(2)
C003 C008 C00A C00I 105.3(2)
C004 C007 C009 C00A 178.3(2)
C004 C007 C009 C00G 66.9(3)
C004 C00B C00D C00F -3.1(3)
C004 C00B C00K C00U -1.4(4)
C004 C00E C00T C00U -1.1(4)
C005 C006 C008 C003 3.4(4)
C005 C006 C008 C00A -174.2(2)
C005 C00H C00S C00V -0.1(4)
C005 C00J C00W C00V 0.4(5)
C006 C002 C00C C00L -178.9(2)
C006 C002 C00M C00O 179.9(2)
C006 C005 C00H C00S -177.7(2)
C006 C005 C00J C00W 177.5(2)
C006 C008 C00A C009 170.6(2)
C006 C008 C00A C00I -76.6(3)
C007 C003 C008 C006 -170.9(2)
C007 C003 C008 C00A 7.1(2)
C007 C003 C00F C00D 3.5(3)
C007 C004 C00B C00D 1.7(3)
C007 C004 C00B C00K -179.0(2)
C007 C004 C00E C00T -179.8(2)
C007 C009 C00A C008 5.2(2)
C007 C009 C00A C00I -116.26(19)
C007 C009 C00G C00N 74.5(2)
C007 C009 C00G C00R -178.63(18)
C008 C003 C007 C004 176.82(19)
C008 C003 C007 C009 -3.8(3)
C008 C003 C00F C00D -178.6(2)
C008 C00A C00I C00N -82.3(2)
C008 C00A C00I C00P 171.29(19)
C009 C00A C00I C00N 32.4(2)
C009 C00A C00I C00P -74.0(2)
C009 C00G C00N C00I 56.6(2)
C009 C00G C00R C00P -74.3(2)
C00A C009 C00G C00N -37.5(2)
C00A C009 C00G C00R 69.4(2)
C00A C00I C00N C00G -54.7(2)
C00A C00I C00P C00R 69.4(3)
C00B C004 C007 C003 2.3(3)
C00B C004 C007 C009 -177.1(2)
C00B C004 C00E C00T 0.3(3)
C00B C00D C00F C003 0.5(4)
C00B C00K C00U C00T 0.7(4)
C00C C002 C006 C005 107.5(2)
C00C C002 C006 C008 -69.8(3)
C00C C002 C00M C00O 1.0(4)
C00C C00L C00Q Cl00 -178.62(19)
C00C C00L C00Q C00O 1.2(4)
C00D C00B C00K C00U 177.9(2)
C00E C004 C007 C003 -177.6(2)
C00E C004 C007 C009 3.1(4)
C00E C004 C00B C00D -178.5(2)
C00E C004 C00B C00K 0.8(3)
C00E C00T C00U C00K 0.5(4)
C00F C003 C007 C004 -4.9(3)
C00F C003 C007 C009 174.5(2)
C00F C003 C008 C006 11.1(4)
C00F C003 C008 C00A -171.0(2)
C00G C009 C00A C008 124.68(19)
C00G C009 C00A C00I 3.2(2)
C00H C005 C006 C002 -102.7(2)
C00H C005 C006 C008 74.5(3)
C00H C005 C00J C00W -1.9(4)
C00H C00S C00V C00W -1.6(5)
C00I C00P C00R C00G 3.5(3)
C00J C005 C006 C002 77.8(3)
C00J C005 C006 C008 -104.9(3)
C00J C005 C00H C00S 1.8(4)
C00K C00B C00D C00F 177.6(2)
C00M C002 C006 C005 -71.4(3)
C00M C002 C006 C008 111.3(3)
C00M C002 C00C C00L 0.0(3)
C00M C00O C00Q Cl00 179.6(2)
C00M C00O C00Q C00L -0.2(4)
C00N C00G C00R C00P 32.0(3)
C00N C00I C00P C00R -37.9(3)
C00P C00I C00N C00G 56.5(2)
C00R C00G C00N C00I -54.3(2)
C00S C00V C00W C00J 1.4(5)
